data_9004265
loop_
_publ_author_name
'Burns, P. C.'
'Hawthorne, F. C.'

_publ_section_title
;
 Edge-sharing MnO4 tetrahedra in the structure of akatoreite,
 Mn9Al2Si8O24(OH)8
;
_journal_name_full 'The Canadian Mineralogist'
_journal_page_first 321
_journal_page_last 329
_journal_volume 31
_journal_year 1993
_chemical_formula_sum 'Al2 H8 Mn9 O32 Si8'
_chemical_name_mineral Akatoreite
_space_group_IT_number 2
_symmetry_space_group_name_Hall '-P 1'
_symmetry_space_group_name_H-M 'P -1'
_cell_angle_alpha 104.46
_cell_angle_beta 93.81
_cell_angle_gamma 104.18
_cell_formula_units_Z 1
_cell_length_a 8.337
_cell_length_b 10.367
_cell_length_c 7.629
_cell_volume 613.285
_database_code_amcsd 0005298
_exptl_crystal_density_diffrn 3.501
_cod_original_formula_sum 'Mn9 Al2 Si8 O32 H8'
_cod_database_code 9004265

loop_
_space_group_symop_operation_xyz
x,y,z
-x,-y,-z

loop_
_atom_site_aniso_label
_atom_site_aniso_U_11
_atom_site_aniso_U_22
_atom_site_aniso_U_33
_atom_site_aniso_U_12
_atom_site_aniso_U_13
_atom_site_aniso_U_23
Mn1 0.00900 0.00970 0.00740 0.00280 0.00300 0.00140
Mn2 0.00800 0.00970 0.00710 0.00220 0.00130 0.00120
Mn3 0.00760 0.00920 0.00730 0.00270 0.00170 0.00250
Mn4 0.00830 0.00780 0.00710 0.00200 0.00200 0.00200
Mn5 0.01030 0.00940 0.01000 0.00070 -0.00080 0.00390
Al 0.00600 0.00570 0.00500 0.00210 0.00190 0.00180
Si1 0.00660 0.00590 0.00490 0.00200 0.00210 0.00290
Si2 0.00700 0.00480 0.00580 0.00120 0.00140 0.00260
Si3 0.00690 0.00630 0.00430 0.00170 0.00110 0.00270
Si4 0.00670 0.00570 0.00570 0.00130 0.00110 0.00170
O1 0.00980 0.00760 0.00800 0.00210 0.00400 0.00440
O2 0.00960 0.00930 0.00610 0.00190 0.00220 0.00360
O3 0.01100 0.00570 0.00630 0.00260 0.00240 0.00200
O4 0.00930 0.01240 0.00630 0.00250 0.00290 0.00320
O5 0.01100 0.01050 0.00850 0.00600 0.00320 0.00300
O6 0.01120 0.00900 0.00870 0.00150 0.00330 0.00460
O7 0.01340 0.00950 0.01040 0.00520 0.00260 0.00230
O8 0.01660 0.01050 0.00550 -0.00020 -0.00060 0.00180
O9 0.00870 0.01100 0.00900 0.00390 0.00050 0.00360
O10 0.00910 0.01190 0.00750 0.00220 0.00220 0.00450
O11 0.00770 0.01010 0.01810 0.00000 0.00000 0.00930
O12 0.01130 0.00560 0.00650 0.00280 0.00030 0.00130
O-h13 0.00870 0.00770 0.00700 0.00250 0.00400 0.00400
O-h14 0.00940 0.00740 0.00880 0.00330 0.00220 0.00370
O-h15 0.01280 0.00870 0.00940 0.00240 -0.00120 -0.00010
O-h16 0.00980 0.00910 0.00820 0.00310 0.00300 0.00370

loop_
_atom_site_label
_atom_site_fract_x
_atom_site_fract_y
_atom_site_fract_z
_atom_site_U_iso_or_equiv
_atom_site_type_symbol
_atom_site_attached_hydrogens
Mn1 0.00000 0.50000 0.50000 0.00870 Mn 0
Mn2 0.60854 0.42848 0.36083 0.00850 Mn 0
Mn3 0.83621 0.29882 0.08032 0.00790 Mn 0
Mn4 0.56978 0.77338 0.05242 0.00770 Mn 0
Mn5 0.83542 0.94289 0.37937 0.01020 Mn 0
Al 0.22100 0.36860 0.23320 0.00540 Al 0
Si1 0.11550 0.35800 -0.18610 0.00540 Si 0
Si2 -0.43170 0.10190 -0.70560 0.00570 Si 0
Si3 -0.25590 0.29870 -0.32110 0.00560 Si 0
Si4 0.19100 0.04800 0.19880 0.00600 Si 0
O1 0.16710 0.49910 -0.25260 0.00790 O 0
O2 0.09530 0.38450 0.02940 0.00810 O 0
O3 -0.23300 0.44290 -0.38050 0.00750 O 0
O4 -0.33700 0.30470 -0.13580 0.00920 O 0
O5 0.24330 0.26430 -0.24400 0.00930 O 0
O6 -0.39560 0.22120 -0.81200 0.00940 O 0
O7 -0.34490 -0.01980 -0.77370 0.01080 O 0
O8 -0.36820 0.17410 -0.48940 0.01180 O 0
O9 -0.07160 0.27010 -0.30020 0.00920 O 0
O10 0.07500 0.05730 0.36110 0.00920 O 0
O11 0.36780 0.03480 0.27670 0.01150 O 0
O12 0.21380 0.18000 0.11610 0.00780 O 0
O-h13 0.01680 0.31250 0.32420 0.00730 O 0
O-h14 0.36260 0.36800 0.44650 0.00800 O 0
O-h15 0.10940 -0.09570 0.03480 0.01100 O 0
O-h16 0.42470 0.42650 0.14480 0.00860 O 0
H1 0.03500 0.23500 0.36600 0.01500 H 0
H2 0.33000 0.29100 0.50100 0.01500 H 0
H3 -0.01200 -0.12000 0.00400 0.01500 H 0
H4 0.42400 0.51300 0.11800 0.01500 H 0

loop_
_cod_changelog_entry_id
_cod_changelog_entry_author
_cod_changelog_entry_date
_cod_changelog_entry_text
1
;cod-tools version 3.8.0
Id: cif_guess_AMCSD_atom_types 9581 2023-05-17 12:35:41Z saulius
;
2023-05-18T08:40:50+03:00
;Derived atom types and hydrogen counts
from atom names that follow the AMCSD naming convention
(Wat == water, O-H == hydroxyl).
;
2
;cod-tools version 3.10.1
Id: cif_fix_AMCSD_aniso_labels 10200 2024-08-01 14:09:44Z saulius
;
2024-08-02T12:20:33+03:00
;Changed the following '_atom_site_aniso_label' values:
'Oh13' -> 'O-h13'
'Oh14' -> 'O-h14'
'Oh15' -> 'O-h15'
'Oh16' -> 'O-h16'
;

loop_
_cod_related_entry_id
_cod_related_entry_database
_cod_related_entry_code
1 AMCSD 0005298
